data_2022221
loop_
_publ_author_name
'Soecipto, Aristyo'
'Wong, Lawrence W.-Y.'
'Sung, Herman H.-Y.'
'Williams, Ian D.'

_publ_section_title
;
 Chiral anionic layers in tartramide spiroborate salts and variable
 solvation for [N<i>R</i>~4~][B(TarNH~2~)~2~] (<i>R</i> = Et, Pr or Bu)
;
_journal_coeditor_code FM3065
_journal_issue 7
_journal_name_full 'Acta Crystallographica Section C'
_journal_page_first 695
_journal_page_last 705
_journal_paper_doi 10.1107/S2053229620008384
_journal_volume 76
_journal_year 2020
_chemical_absolute_configuration ad
_chemical_formula_iupac 'C15 H27 N2 +, C8 H12 B N4 O8 -, C2 H6 O'
_chemical_formula_moiety 'C15 H27 N2 +, C8 H12 B N4 O8 -, C2 H6 O'
_chemical_formula_sum 'C25 H45 B N6 O9'
_chemical_formula_weight 584.48
_chemical_name_common
;
Sparteinium spiroborate ethanol monosolvate
;
_chemical_name_systematic
;
7-Aza-15-azoniatetracyclo[7.7.1.0^2,7^.0^10,15^]heptadecane
2,3,7,8-tetracarboxamido-1,4,6,9-tetraoxa-5\l^4^-boraspiro[4.4]nonane
ethanol monosolvate
;
_space_group_crystal_system orthorhombic
_space_group_IT_number 19
_space_group_name_Hall 'P 2ac 2ab'
_space_group_name_H-M_alt 'P 21 21 21'
_atom_sites_solution_hydrogens mixed
_atom_sites_solution_primary direct
_audit_creation_method
;
Olex2 1.2
(compiled 2018.05.29 svn.r3508 for OlexSys, GUI svn.r5506)
;
_cell_angle_alpha 90
_cell_angle_beta 90
_cell_angle_gamma 90
_cell_formula_units_Z 4
_cell_length_a 10.41666(15)
_cell_length_b 15.3809(2)
_cell_length_c 18.0053(3)
_cell_measurement_reflns_used 12885
_cell_measurement_temperature 100.00(10)
_cell_measurement_theta_max 75.3980
_cell_measurement_theta_min 3.7490
_cell_volume 2884.77(7)
_computing_cell_refinement
;
CrysAlis PRO (Rigaku OD, 2015)
;
_computing_data_collection
;
CrysAlis PRO (Rigaku OD, 2015)
;
_computing_data_reduction
;
CrysAlis PRO (Rigaku OD, 2015)
;
_computing_molecular_graphics
;
<i>OLEX2</i> (Dolomanov <i>et al.</i>,  2009)
;
_computing_publication_material
;
<i>OLEX2</i> (Dolomanov <i>et al.</i>,  2009)
;
_computing_structure_refinement
;
SHELXL2014 (Sheldrick, 2015)
;
_computing_structure_solution
;
SHELXS97 (Sheldrick, 2008)
;
_diffrn_ambient_temperature 100.00(10)
_diffrn_detector 'CCD plate'
_diffrn_detector_area_resol_mean 10.3577
_diffrn_measured_fraction_theta_full 0.998
_diffrn_measured_fraction_theta_max 0.998
_diffrn_measurement_device 'kappa diffractometer'
_diffrn_measurement_device_type 'Rigaku OD SuperNova Dual source diffractometer with an Atlas detector'
_diffrn_measurement_method '\w scans'
_diffrn_radiation_monochromator mirror
_diffrn_radiation_probe x-ray
_diffrn_radiation_type CuK\a
_diffrn_radiation_wavelength 1.54184
_diffrn_reflns_av_R_equivalents 0.0220
_diffrn_reflns_av_unetI/netI 0.0200
_diffrn_reflns_limit_h_max 12
_diffrn_reflns_limit_h_min -12
_diffrn_reflns_limit_k_max 18
_diffrn_reflns_limit_k_min -18
_diffrn_reflns_limit_l_max 21
_diffrn_reflns_limit_l_min -20
_diffrn_reflns_number 19437
_diffrn_reflns_theta_full 66.500
_diffrn_reflns_theta_max 67.498
_diffrn_reflns_theta_min 3.780
_diffrn_source 'micro-focus sealed X-ray tube'
_diffrn_source_current 0.80
_diffrn_source_power 0.040
_diffrn_source_voltage 50
_exptl_absorpt_coefficient_mu 0.845
_exptl_absorpt_correction_T_max 1.00000
_exptl_absorpt_correction_T_min 0.90010
_exptl_absorpt_correction_type multi-scan
_exptl_absorpt_process_details
;
(CrysAlis PRO; Rigaku OD, 2015)
;
_exptl_crystal_colour colourless
_exptl_crystal_density_diffrn 1.346
_exptl_crystal_description block
_exptl_crystal_F_000 1256
_exptl_crystal_size_max 0.15
_exptl_crystal_size_mid 0.1
_exptl_crystal_size_min 0.08
_refine_diff_density_max 0.243
_refine_diff_density_min -0.168
_refine_ls_abs_structure_details
;
Flack <i>x</i> determined using 2133 quotients [(I+)-(I-)]/[(I+)+(I-)]
(Parsons <i>et al.</i>,  2013)
;
_refine_ls_abs_structure_Flack -0.02(5)
_refine_ls_extinction_method none
_refine_ls_goodness_of_fit_ref 1.038
_refine_ls_hydrogen_treatment mixed
_refine_ls_matrix_type full
_refine_ls_number_parameters 411
_refine_ls_number_reflns 5201
_refine_ls_number_restraints 0
_refine_ls_restrained_S_all 1.038
_refine_ls_R_factor_all 0.0276
_refine_ls_R_factor_gt 0.0258
_refine_ls_shift/su_max 0.000
_refine_ls_shift/su_mean 0.000
_refine_ls_structure_factor_coef Fsqd
_refine_ls_weighting_details 'w=1/[\s^2^(Fo^2^)+(0.0408P)^2^+0.3459P] where P=(Fo^2^+2Fc^2^)/3'
_refine_ls_weighting_scheme calc
_refine_ls_wR_factor_gt 0.0669
_refine_ls_wR_factor_ref 0.0678
_reflns_number_gt 4990
_reflns_number_total 5201
_reflns_threshold_expression 'I > 2\s(I)'
_cod_data_source_file fm3065sup1.cif
_cod_data_source_block aris52cult
_cod_original_cell_volume 2884.76(7)
_cod_database_code 2022221
_shelx_space_group_comment
;
The symmetry employed for this shelxl refinement is uniquely defined
by the following loop, which should always be used as a source of
symmetry information in preference to the above space-group names.
They are only intended as comments.
;

loop_
_space_group_symop_operation_xyz
'x, y, z'
'-x+1/2, -y, z+1/2'
'x+1/2, -y+1/2, -z'
'-x, y+1/2, -z+1/2'

loop_
_atom_site_type_symbol
_atom_site_label
_atom_site_fract_x
_atom_site_fract_y
_atom_site_fract_z
_atom_site_U_iso_or_equiv
_atom_site_adp_type
_atom_site_calc_flag
_atom_site_occupancy
_atom_site_disorder_assembly
_atom_site_disorder_group
B B1 0.52523(18) 0.50202(13) 0.51628(11) 0.0158(4) Uani d 1 . .
O O1 0.91927(12) 0.40558(8) 0.55651(8) 0.0205(3) Uani d 1 . .
O O2 0.64140(11) 0.49652(8) 0.46857(7) 0.0168(3) Uani d 1 . .
O O3 0.52602(12) 0.42008(8) 0.55820(8) 0.0208(3) Uani d 1 . .
O O4 0.69830(13) 0.23372(9) 0.49334(8) 0.0254(3) Uani d 1 . .
O O5 0.35180(13) 0.77361(9) 0.52790(9) 0.0271(3) Uani d 1 . .
O O6 0.52624(12) 0.57807(8) 0.56558(7) 0.0178(3) Uani d 1 . .
O O7 0.41030(12) 0.51310(9) 0.47014(7) 0.0196(3) Uani d 1 . .
O O8 0.12706(12) 0.59799(8) 0.55527(7) 0.0182(3) Uani d 1 . .
N N1 0.86478(16) 0.54425(10) 0.52973(10) 0.0192(3) Uani d 1 . .
H H1A 0.937(2) 0.5624(16) 0.5450(13) 0.021(6) Uiso d 1 . .
H H1B 0.813(2) 0.5786(16) 0.5057(13) 0.023(6) Uiso d 1 . .
N N4 0.48540(15) 0.26379(11) 0.49992(10) 0.0196(3) Uani d 1 . .
H H4A 0.465(2) 0.2138(17) 0.4823(13) 0.021(6) Uiso d 1 . .
H H4B 0.430(2) 0.3011(17) 0.5137(14) 0.024(6) Uiso d 1 . .
N N5 0.56219(16) 0.73824(12) 0.51558(9) 0.0192(3) Uani d 1 . .
H H5A 0.581(2) 0.7872(17) 0.4965(14) 0.024(6) Uiso d 1 . .
H H5B 0.615(2) 0.6989(17) 0.5181(13) 0.022(6) Uiso d 1 . .
N N8 0.18592(17) 0.46122(10) 0.52488(10) 0.0194(3) Uani d 1 . .
H H8A 0.116(2) 0.4406(16) 0.5394(13) 0.020(6) Uiso d 1 . .
H H8B 0.244(2) 0.4282(15) 0.5038(12) 0.017(5) Uiso d 1 . .
C C1 0.84351(16) 0.45953(11) 0.52973(10) 0.0153(4) Uani d 1 . .
C C2 0.72102(17) 0.42811(11) 0.49226(10) 0.0148(4) Uani d 1 . .
H H2 0.7452 0.3925 0.4480 0.018 Uiso calc 1 . .
C C3 0.63707(17) 0.37138(11) 0.54448(10) 0.0156(3) Uani d 1 . .
H H3 0.6839 0.3625 0.5924 0.019 Uiso calc 1 . .
C C4 0.60855(17) 0.28272(11) 0.50987(10) 0.0155(4) Uani d 1 . .
C C5 0.44083(17) 0.72094(11) 0.53269(10) 0.0162(4) Uani d 1 . .
C C6 0.41403(17) 0.62771(11) 0.55755(10) 0.0147(3) Uani d 1 . .
H H6 0.3662 0.6285 0.6057 0.018 Uiso calc 1 . .
C C7 0.33236(16) 0.57937(11) 0.49764(10) 0.0148(4) Uani d 1 . .
H H7 0.3131 0.6208 0.4563 0.018 Uiso calc 1 . .
C C8 0.20584(16) 0.54575(11) 0.52902(10) 0.0143(4) Uani d 1 . .
O O1S 0.72126(14) 0.49644(11) 0.32050(8) 0.0300(3) Uani d 1 . .
H H1S 0.686(3) 0.508(2) 0.368(2) 0.064(10) Uiso d 1 . .
C C1S 0.8477(2) 0.53155(18) 0.32258(14) 0.0393(6) Uani d 1 . .
H H1SA 0.9016 0.4969 0.3568 0.047 Uiso calc 1 . .
H H1SB 0.8448 0.5921 0.3412 0.047 Uiso calc 1 . .
C C2S 0.9054(2) 0.53015(15) 0.24611(14) 0.0353(5) Uani d 1 . .
H H2SA 0.9935 0.5523 0.2483 0.053 Uiso calc 1 . .
H H2SB 0.8542 0.5669 0.2129 0.053 Uiso calc 1 . .
H H2SC 0.9060 0.4704 0.2273 0.053 Uiso calc 1 . .
N N21 0.65708(14) 0.21138(10) 0.27680(8) 0.0171(3) Uani d 1 . .
N N36 0.46831(14) 0.32994(10) 0.28603(8) 0.0158(3) Uani d 1 . .
H H36 0.549(2) 0.3079(16) 0.3042(13) 0.027(6) Uiso d 1 . .
C C22 0.77691(18) 0.17783(13) 0.30942(11) 0.0224(4) Uani d 1 . .
H H22A 0.8018 0.1237 0.2834 0.027 Uiso calc 1 . .
H H22B 0.7619 0.1634 0.3623 0.027 Uiso calc 1 . .
C C23 0.88601(18) 0.24296(14) 0.30393(11) 0.0246(4) Uani d 1 . .
H H23A 0.9657 0.2167 0.3238 0.030 Uiso calc 1 . .
H H23B 0.8655 0.2948 0.3343 0.030 Uiso calc 1 . .
C C24 0.90722(18) 0.27017(14) 0.22337(11) 0.0239(4) Uani d 1 . .
H H24A 0.9745 0.3155 0.2207 0.029 Uiso calc 1 . .
H H24B 0.9359 0.2196 0.1937 0.029 Uiso calc 1 . .
C C25 0.78151(18) 0.30531(13) 0.19242(11) 0.0209(4) Uani d 1 . .
H H25A 0.7935 0.3217 0.1397 0.025 Uiso calc 1 . .
H H25B 0.7564 0.3581 0.2203 0.025 Uiso calc 1 . .
C C26 0.67503(17) 0.23767(12) 0.19834(10) 0.0174(4) Uani d 1 . .
H H26 0.7019 0.1852 0.1695 0.021 Uiso calc 1 . .
C C27 0.54688(17) 0.27044(12) 0.16604(10) 0.0184(4) Uani d 1 . .
H H27 0.5609 0.2857 0.1127 0.022 Uiso calc 1 . .
C C28 0.44581(18) 0.19825(12) 0.16977(11) 0.0207(4) Uani d 1 . .
H H28A 0.3638 0.2185 0.1480 0.025 Uiso calc 1 . .
H H28B 0.4752 0.1465 0.1419 0.025 Uiso calc 1 . .
C C29 0.42783(18) 0.17587(13) 0.25191(11) 0.0198(4) Uani d 1 . .
H H29 0.3643 0.1273 0.2558 0.024 Uiso calc 1 . .
C C30 0.55652(18) 0.14444(12) 0.28307(11) 0.0202(4) Uani d 1 . .
H H30A 0.5455 0.1285 0.3360 0.024 Uiso calc 1 . .
H H30B 0.5839 0.0917 0.2558 0.024 Uiso calc 1 . .
C C31 0.37693(17) 0.25373(11) 0.29610(10) 0.0171(4) Uani d 1 . .
H H31 0.3783 0.2373 0.3498 0.020 Uiso calc 1 . .
C C32 0.23995(17) 0.28098(12) 0.27705(11) 0.0196(4) Uani d 1 . .
H H32A 0.1810 0.2316 0.2863 0.023 Uiso calc 1 . .
H H32B 0.2350 0.2960 0.2237 0.023 Uiso calc 1 . .
C C33 0.19734(18) 0.35914(13) 0.32333(11) 0.0227(4) Uani d 1 . .
H H33A 0.1098 0.3769 0.3083 0.027 Uiso calc 1 . .
H H33B 0.1951 0.3429 0.3765 0.027 Uiso calc 1 . .
C C34 0.29007(18) 0.43469(12) 0.31202(11) 0.0210(4) Uani d 1 . .
H H34A 0.2858 0.4545 0.2598 0.025 Uiso calc 1 . .
H H34B 0.2645 0.4839 0.3443 0.025 Uiso calc 1 . .
C C35 0.42718(17) 0.40773(12) 0.33042(11) 0.0198(4) Uani d 1 . .
H H35A 0.4859 0.4568 0.3200 0.024 Uiso calc 1 . .
H H35B 0.4333 0.3940 0.3840 0.024 Uiso calc 1 . .
C C37 0.49511(18) 0.35101(12) 0.20593(10) 0.0176(4) Uani d 1 . .
H H37A 0.5589 0.3986 0.2029 0.021 Uiso calc 1 . .
H H37B 0.4152 0.3708 0.1815 0.021 Uiso calc 1 . .

loop_
_atom_site_aniso_label
_atom_site_aniso_U_11
_atom_site_aniso_U_22
_atom_site_aniso_U_33
_atom_site_aniso_U_12
_atom_site_aniso_U_13
_atom_site_aniso_U_23
B1 0.0133(9) 0.0145(9) 0.0196(10) -0.0011(8) 0.0013(7) -0.0019(8)
O1 0.0165(6) 0.0148(6) 0.0301(7) 0.0004(5) -0.0036(5) 0.0030(5)
O2 0.0125(6) 0.0160(6) 0.0218(6) 0.0015(5) 0.0000(5) 0.0045(5)
O3 0.0193(6) 0.0129(6) 0.0300(7) 0.0017(5) 0.0114(6) -0.0011(5)
O4 0.0184(7) 0.0154(6) 0.0425(8) 0.0015(5) 0.0065(6) -0.0028(6)
O5 0.0189(6) 0.0143(6) 0.0482(9) 0.0024(5) -0.0005(6) 0.0019(6)
O6 0.0177(6) 0.0131(6) 0.0227(7) 0.0026(5) -0.0079(5) -0.0025(5)
O7 0.0124(6) 0.0247(7) 0.0218(6) 0.0020(5) -0.0006(5) -0.0107(6)
O8 0.0144(6) 0.0145(6) 0.0257(7) 0.0015(5) 0.0023(5) -0.0039(5)
N1 0.0133(7) 0.0131(8) 0.0313(9) 0.0003(6) -0.0040(7) 0.0004(6)
N4 0.0156(7) 0.0153(8) 0.0279(8) -0.0012(7) -0.0003(6) -0.0021(7)
N5 0.0168(7) 0.0157(8) 0.0251(9) -0.0008(7) -0.0021(6) 0.0041(7)
N8 0.0158(8) 0.0140(8) 0.0285(9) -0.0002(7) 0.0037(7) 0.0001(7)
C1 0.0126(8) 0.0140(8) 0.0193(9) 0.0010(6) 0.0031(7) -0.0006(7)
C2 0.0138(8) 0.0125(8) 0.0182(9) 0.0002(7) 0.0001(7) 0.0005(7)
C3 0.0144(8) 0.0145(8) 0.0181(9) -0.0004(6) 0.0011(7) -0.0002(7)
C4 0.0171(8) 0.0114(8) 0.0180(8) 0.0006(7) 0.0019(7) 0.0029(7)
C5 0.0155(8) 0.0143(8) 0.0188(8) -0.0001(7) -0.0027(7) -0.0021(7)
C6 0.0142(8) 0.0136(8) 0.0163(8) 0.0007(6) -0.0003(7) -0.0013(7)
C7 0.0135(8) 0.0148(8) 0.0163(8) 0.0005(6) -0.0006(7) -0.0014(7)
C8 0.0143(8) 0.0151(9) 0.0134(8) 0.0004(6) -0.0030(7) 0.0004(7)
O1S 0.0259(7) 0.0368(8) 0.0272(8) -0.0013(7) 0.0017(6) 0.0035(7)
C1S 0.0338(12) 0.0482(14) 0.0358(13) -0.0110(10) 0.0044(10) -0.0015(11)
C2S 0.0371(12) 0.0259(10) 0.0430(14) -0.0044(10) 0.0146(10) 0.0016(10)
N21 0.0161(7) 0.0184(8) 0.0169(8) 0.0008(6) 0.0005(6) 0.0015(6)
N36 0.0153(7) 0.0159(7) 0.0162(7) -0.0008(6) -0.0005(6) -0.0014(6)
C22 0.0188(9) 0.0260(10) 0.0223(10) 0.0050(8) 0.0004(8) 0.0042(8)
C23 0.0163(9) 0.0342(11) 0.0233(10) 0.0020(8) -0.0017(7) 0.0002(8)
C24 0.0171(9) 0.0305(10) 0.0241(10) -0.0006(8) 0.0025(7) -0.0002(8)
C25 0.0186(9) 0.0250(10) 0.0192(9) -0.0016(7) 0.0040(7) 0.0034(8)
C26 0.0184(8) 0.0184(8) 0.0155(9) 0.0004(7) 0.0021(7) -0.0019(7)
C27 0.0194(9) 0.0210(9) 0.0147(8) -0.0002(7) -0.0009(7) -0.0007(7)
C28 0.0195(9) 0.0206(9) 0.0219(9) -0.0016(7) -0.0009(7) -0.0056(7)
C29 0.0186(9) 0.0160(8) 0.0247(10) -0.0030(7) 0.0016(8) -0.0008(7)
C30 0.0203(9) 0.0156(8) 0.0247(9) 0.0011(7) 0.0027(8) 0.0018(7)
C31 0.0160(8) 0.0170(9) 0.0182(9) -0.0027(7) 0.0012(7) 0.0005(7)
C32 0.0144(8) 0.0212(9) 0.0231(9) -0.0025(7) 0.0004(7) -0.0003(8)
C33 0.0164(9) 0.0253(10) 0.0263(10) 0.0015(8) 0.0014(8) -0.0012(8)
C34 0.0206(9) 0.0186(9) 0.0239(10) 0.0019(7) 0.0000(8) -0.0034(8)
C35 0.0206(9) 0.0182(8) 0.0206(9) -0.0001(7) -0.0007(7) -0.0058(7)
C37 0.0178(8) 0.0187(9) 0.0164(8) -0.0010(7) 0.0009(7) 0.0030(7)

loop_
_atom_type_symbol
_atom_type_description
_atom_type_scat_dispersion_real
_atom_type_scat_dispersion_imag
_atom_type_scat_source
C C 0.0181 0.0091 'International Tables Vol C Tables 4.2.6.8 and 6.1.1.4'
H H 0.0000 0.0000 'International Tables Vol C Tables 4.2.6.8 and 6.1.1.4'
B B 0.0090 0.0039 'International Tables Vol C Tables 4.2.6.8 and 6.1.1.4'
N N 0.0311 0.0180 'International Tables Vol C Tables 4.2.6.8 and 6.1.1.4'
O O 0.0492 0.0322 'International Tables Vol C Tables 4.2.6.8 and 6.1.1.4'

loop_
_geom_angle_atom_site_label_1
_geom_angle_atom_site_label_2
_geom_angle_atom_site_label_3
_geom_angle_site_symmetry_1
_geom_angle_site_symmetry_3
_geom_angle
_geom_angle_publ_flag
O3 B1 O2 . . 104.10(14) ?
O6 B1 O2 . . 112.88(15) ?
O6 B1 O3 . . 111.89(15) ?
O7 B1 O2 . . 110.10(15) ?
O7 B1 O3 . . 113.28(15) ?
O7 B1 O6 . . 104.81(14) ?
C2 O2 B1 . . 110.33(14) ?
C3 O3 B1 . . 111.89(13) ?
C6 O6 B1 . . 111.42(13) ?
C7 O7 B1 . . 111.04(13) ?
H1A N1 H1B . . 121(2) ?
C1 N1 H1A . . 118.1(16) ?
C1 N1 H1B . . 119.5(16) ?
H4A N4 H4B . . 123(2) ?
C4 N4 H4A . . 119.2(15) ?
C4 N4 H4B . . 118.2(16) ?
H5A N5 H5B . . 121(2) ?
C5 N5 H5A . . 119.4(16) ?
C5 N5 H5B . . 118.8(17) ?
H8A N8 H8B . . 121(2) ?
C8 N8 H8A . . 119.6(16) ?
C8 N8 H8B . . 119.3(14) ?
O1 C1 N1 . . 123.50(17) ?
O1 C1 C2 . . 119.50(15) ?
N1 C1 C2 . . 116.97(16) ?
O2 C2 C1 . . 113.04(14) ?
O2 C2 H2 . . 108.5 ?
O2 C2 C3 . . 105.78(13) ?
C1 C2 H2 . . 108.5 ?
C1 C2 C3 . . 112.47(15) ?
C3 C2 H2 . . 108.5 ?
O3 C3 C2 . . 105.76(13) ?
O3 C3 H3 . . 108.9 ?
O3 C3 C4 . . 112.87(14) ?
C2 C3 H3 . . 108.9 ?
C4 C3 C2 . . 111.35(14) ?
C4 C3 H3 . . 108.9 ?
O4 C4 N4 . . 124.33(17) ?
O4 C4 C3 . . 119.65(16) ?
N4 C4 C3 . . 116.01(16) ?
O5 C5 N5 . . 124.57(17) ?
O5 C5 C6 . . 119.94(16) ?
N5 C5 C6 . . 115.46(16) ?
O6 C6 C5 . . 112.87(14) ?
O6 C6 H6 . . 109.5 ?
O6 C6 C7 . . 105.40(13) ?
C5 C6 H6 . . 109.5 ?
C5 C6 C7 . . 110.11(14) ?
C7 C6 H6 . . 109.5 ?
O7 C7 C6 . . 106.03(13) ?
O7 C7 H7 . . 108.6 ?
O7 C7 C8 . . 112.78(14) ?
C6 C7 H7 . . 108.6 ?
C8 C7 C6 . . 112.11(14) ?
C8 C7 H7 . . 108.6 ?
O8 C8 N8 . . 123.74(17) ?
O8 C8 C7 . . 119.53(15) ?
N8 C8 C7 . . 116.71(16) ?
C1S O1S H1S . . 105(2) ?
O1S C1S H1SA . . 109.7 ?
O1S C1S H1SB . . 109.7 ?
O1S C1S C2S . . 109.9(2) ?
H1SA C1S H1SB . . 108.2 ?
C2S C1S H1SA . . 109.7 ?
C2S C1S H1SB . . 109.7 ?
C1S C2S H2SA . . 109.5 ?
C1S C2S H2SB . . 109.5 ?
C1S C2S H2SC . . 109.5 ?
H2SA C2S H2SB . . 109.5 ?
H2SA C2S H2SC . . 109.5 ?
H2SB C2S H2SC . . 109.5 ?
C22 N21 C26 . . 111.66(14) ?
C22 N21 C30 . . 109.10(14) ?
C30 N21 C26 . . 110.72(14) ?
C31 N36 H36 . . 103.5(14) ?
C35 N36 H36 . . 110.4(15) ?
C35 N36 C31 . . 111.85(14) ?
C35 N36 C37 . . 113.05(14) ?
C37 N36 H36 . . 103.9(15) ?
C37 N36 C31 . . 113.36(14) ?
N21 C22 H22A . . 109.2 ?
N21 C22 H22B . . 109.2 ?
N21 C22 C23 . . 112.17(16) ?
H22A C22 H22B . . 107.9 ?
C23 C22 H22A . . 109.2 ?
C23 C22 H22B . . 109.2 ?
C22 C23 H23A . . 109.5 ?
C22 C23 H23B . . 109.5 ?
C22 C23 C24 . . 110.56(16) ?
H23A C23 H23B . . 108.1 ?
C24 C23 H23A . . 109.5 ?
C24 C23 H23B . . 109.5 ?
C23 C24 H24A . . 109.9 ?
C23 C24 H24B . . 109.9 ?
H24A C24 H24B . . 108.3 ?
C25 C24 C23 . . 108.72(16) ?
C25 C24 H24A . . 109.9 ?
C25 C24 H24B . . 109.9 ?
C24 C25 H25A . . 109.4 ?
C24 C25 H25B . . 109.4 ?
C24 C25 C26 . . 110.97(16) ?
H25A C25 H25B . . 108.0 ?
C26 C25 H25A . . 109.4 ?
C26 C25 H25B . . 109.4 ?
N21 C26 C25 . . 110.17(15) ?
N21 C26 H26 . . 108.1 ?
N21 C26 C27 . . 109.87(14) ?
C25 C26 H26 . . 108.1 ?
C25 C26 C27 . . 112.38(15) ?
C27 C26 H26 . . 108.1 ?
C26 C27 H27 . . 108.2 ?
C28 C27 C26 . . 109.99(15) ?
C28 C27 H27 . . 108.2 ?
C37 C27 C26 . . 113.14(15) ?
C37 C27 H27 . . 108.2 ?
C37 C27 C28 . . 108.92(15) ?
C27 C28 H28A . . 110.4 ?
C27 C28 H28B . . 110.4 ?
H28A C28 H28B . . 108.6 ?
C29 C28 C27 . . 106.84(15) ?
C29 C28 H28A . . 110.4 ?
C29 C28 H28B . . 110.4 ?
C28 C29 H29 . . 108.5 ?
C28 C29 C30 . . 108.54(15) ?
C28 C29 C31 . . 111.62(16) ?
C30 C29 H29 . . 108.5 ?
C30 C29 C31 . . 111.05(15) ?
C31 C29 H29 . . 108.5 ?
N21 C30 C29 . . 111.95(15) ?
N21 C30 H30A . . 109.2 ?
N21 C30 H30B . . 109.2 ?
C29 C30 H30A . . 109.2 ?
C29 C30 H30B . . 109.2 ?
H30A C30 H30B . . 107.9 ?
N36 C31 C29 . . 108.90(14) ?
N36 C31 H31 . . 107.5 ?
N36 C31 C32 . . 110.28(14) ?
C29 C31 H31 . . 107.5 ?
C32 C31 C29 . . 114.92(15) ?
C32 C31 H31 . . 107.5 ?
C31 C32 H32A . . 109.3 ?
C31 C32 H32B . . 109.3 ?
C31 C32 C33 . . 111.40(15) ?
H32A C32 H32B . . 108.0 ?
C33 C32 H32A . . 109.3 ?
C33 C32 H32B . . 109.3 ?
C32 C33 H33A . . 109.7 ?
C32 C33 H33B . . 109.7 ?
H33A C33 H33B . . 108.2 ?
C34 C33 C32 . . 110.03(15) ?
C34 C33 H33A . . 109.7 ?
C34 C33 H33B . . 109.7 ?
C33 C34 H34A . . 109.5 ?
C33 C34 H34B . . 109.5 ?
H34A C34 H34B . . 108.0 ?
C35 C34 C33 . . 110.94(16) ?
C35 C34 H34A . . 109.5 ?
C35 C34 H34B . . 109.5 ?
N36 C35 C34 . . 111.63(15) ?
N36 C35 H35A . . 109.3 ?
N36 C35 H35B . . 109.3 ?
C34 C35 H35A . . 109.3 ?
C34 C35 H35B . . 109.3 ?
H35A C35 H35B . . 108.0 ?
N36 C37 C27 . . 109.93(14) ?
N36 C37 H37A . . 109.7 ?
N36 C37 H37B . . 109.7 ?
C27 C37 H37A . . 109.7 ?
C27 C37 H37B . . 109.7 ?
H37A C37 H37B . . 108.2 ?

loop_
_geom_bond_atom_site_label_1
_geom_bond_atom_site_label_2
_geom_bond_site_symmetry_2
_geom_bond_distance
_geom_bond_publ_flag
B1 O2 . 1.486(2) ?
B1 O3 . 1.469(2) ?
B1 O6 . 1.468(2) ?
B1 O7 . 1.467(2) ?
O1 C1 . 1.243(2) ?
O2 C2 . 1.406(2) ?
O3 C3 . 1.400(2) ?
O4 C4 . 1.237(2) ?
O5 C5 . 1.234(2) ?
O6 C6 . 1.404(2) ?
O7 C7 . 1.394(2) ?
O8 C8 . 1.242(2) ?
N1 H1A . 0.85(3) ?
N1 H1B . 0.87(3) ?
N1 C1 . 1.322(2) ?
N4 H4A . 0.86(3) ?
N4 H4B . 0.85(3) ?
N4 C4 . 1.328(2) ?
N5 H5A . 0.85(3) ?
N5 H5B . 0.82(3) ?
N5 C5 . 1.328(2) ?
N8 H8A . 0.84(3) ?
N8 H8B . 0.87(2) ?
N8 C8 . 1.319(2) ?
C1 C2 . 1.522(2) ?
C2 H2 . 1.0000 ?
C2 C3 . 1.552(2) ?
C3 H3 . 1.0000 ?
C3 C4 . 1.528(2) ?
C5 C6 . 1.528(2) ?
C6 H6 . 1.0000 ?
C6 C7 . 1.562(2) ?
C7 H7 . 1.0000 ?
C7 C8 . 1.524(2) ?
O1S H1S . 0.95(4) ?
O1S C1S . 1.424(3) ?
C1S H1SA . 0.9900 ?
C1S H1SB . 0.9900 ?
C1S C2S . 1.502(3) ?
C2S H2SA . 0.9800 ?
C2S H2SB . 0.9800 ?
C2S H2SC . 0.9800 ?
N21 C22 . 1.473(2) ?
N21 C26 . 1.481(2) ?
N21 C30 . 1.473(2) ?
N36 H36 . 0.96(3) ?
N36 C31 . 1.521(2) ?
N36 C35 . 1.501(2) ?
N36 C37 . 1.504(2) ?
C22 H22A . 0.9900 ?
C22 H22B . 0.9900 ?
C22 C23 . 1.518(3) ?
C23 H23A . 0.9900 ?
C23 H23B . 0.9900 ?
C23 C24 . 1.526(3) ?
C24 H24A . 0.9900 ?
C24 H24B . 0.9900 ?
C24 C25 . 1.522(3) ?
C25 H25A . 0.9900 ?
C25 H25B . 0.9900 ?
C25 C26 . 1.524(2) ?
C26 H26 . 1.0000 ?
C26 C27 . 1.541(2) ?
C27 H27 . 1.0000 ?
C27 C28 . 1.532(3) ?
C27 C37 . 1.530(3) ?
C28 H28A . 0.9900 ?
C28 H28B . 0.9900 ?
C28 C29 . 1.530(3) ?
C29 H29 . 1.0000 ?
C29 C30 . 1.532(3) ?
C29 C31 . 1.532(3) ?
C30 H30A . 0.9900 ?
C30 H30B . 0.9900 ?
C31 H31 . 1.0000 ?
C31 C32 . 1.526(2) ?
C32 H32A . 0.9900 ?
C32 H32B . 0.9900 ?
C32 C33 . 1.529(3) ?
C33 H33A . 0.9900 ?
C33 H33B . 0.9900 ?
C33 C34 . 1.525(3) ?
C34 H34A . 0.9900 ?
C34 H34B . 0.9900 ?
C34 C35 . 1.524(3) ?
C35 H35A . 0.9900 ?
C35 H35B . 0.9900 ?
C37 H37A . 0.9900 ?
C37 H37B . 0.9900 ?

loop_
_geom_hbond_atom_site_label_D
_geom_hbond_atom_site_label_H
_geom_hbond_atom_site_label_A
_geom_hbond_site_symmetry_A
_geom_hbond_distance_DH
_geom_hbond_distance_HA
_geom_hbond_distance_DA
_geom_hbond_angle_DHA
N1 H1A O8 1_655 0.85(3) 2.06(3) 2.891(2) 166(2)
N1 H1B O2 . 0.87(3) 2.28(2) 2.677(2) 107.3(18)
N4 H4A O1 3_456 0.86(3) 2.02(3) 2.880(2) 178(2)
N4 H4B O3 . 0.85(3) 2.24(2) 2.657(2) 110.3(19)
N5 H5B O6 . 0.82(3) 2.25(2) 2.650(2) 111(2)
N8 H8A O1 1_455 0.84(3) 2.14(3) 2.962(2) 167(2)
N8 H8B O7 . 0.87(2) 2.25(2) 2.659(2) 108.1(17)
O1S H1S O2 . 0.95(4) 1.87(4) 2.793(2) 162(3)
N36 H36 N21 . 0.96(3) 1.93(3) 2.687(2) 134(2)

loop_
_geom_torsion_atom_site_label_1
_geom_torsion_atom_site_label_2
_geom_torsion_atom_site_label_3
_geom_torsion_atom_site_label_4
_geom_torsion_site_symmetry_1
_geom_torsion_site_symmetry_2
_geom_torsion_site_symmetry_3
_geom_torsion_site_symmetry_4
_geom_torsion
_geom_torsion_publ_flag
B1 O2 C2 C1 . . . . -108.39(16) ?
B1 O2 C2 C3 . . . . 15.10(18) ?
B1 O3 C3 C2 . . . . 3.32(19) ?
B1 O3 C3 C4 . . . . -118.65(16) ?
B1 O6 C6 C5 . . . . -120.07(16) ?
B1 O6 C6 C7 . . . . 0.14(19) ?
B1 O7 C7 C6 . . . . 11.42(18) ?
B1 O7 C7 C8 . . . . -111.63(16) ?
O1 C1 C2 O2 . . . . 176.49(15) ?
O1 C1 C2 C3 . . . . 56.8(2) ?
O2 B1 O3 C3 . . . . 5.43(19) ?
O2 B1 O6 C6 . . . . 126.27(16) ?
O2 B1 O7 C7 . . . . -132.99(15) ?
O2 C2 C3 O3 . . . . -11.32(18) ?
O2 C2 C3 C4 . . . . 111.63(15) ?
O3 B1 O2 C2 . . . . -13.09(19) ?
O3 B1 O6 C6 . . . . -116.70(16) ?
O3 B1 O7 C7 . . . . 110.92(16) ?
O3 C3 C4 O4 . . . . 178.42(16) ?
O3 C3 C4 N4 . . . . -1.8(2) ?
O5 C5 C6 O6 . . . . -175.42(16) ?
O5 C5 C6 C7 . . . . 67.1(2) ?
O6 B1 O2 C2 . . . . 108.45(17) ?
O6 B1 O3 C3 . . . . -116.78(16) ?
O6 B1 O7 C7 . . . . -11.32(19) ?
O6 C6 C7 O7 . . . . -7.06(18) ?
O6 C6 C7 C8 . . . . 116.41(15) ?
O7 B1 O2 C2 . . . . -134.81(15) ?
O7 B1 O3 C3 . . . . 125.01(16) ?
O7 B1 O6 C6 . . . . 6.45(19) ?
O7 C7 C8 O8 . . . . -179.87(15) ?
O7 C7 C8 N8 . . . . -1.3(2) ?
N1 C1 C2 O2 . . . . -5.5(2) ?
N1 C1 C2 C3 . . . . -125.23(18) ?
N5 C5 C6 O6 . . . . 6.3(2) ?
N5 C5 C6 C7 . . . . -111.14(17) ?
C1 C2 C3 O3 . . . . 112.52(16) ?
C1 C2 C3 C4 . . . . -124.53(16) ?
C2 C3 C4 O4 . . . . 59.6(2) ?
C2 C3 C4 N4 . . . . -120.61(18) ?
C5 C6 C7 O7 . . . . 114.95(15) ?
C5 C6 C7 C8 . . . . -121.57(15) ?
C6 C7 C8 O8 . . . . 60.5(2) ?
C6 C7 C8 N8 . . . . -120.88(18) ?
N21 C22 C23 C24 . . . . -56.0(2) ?
N21 C26 C27 C28 . . . . -59.94(19) ?
N21 C26 C27 C37 . . . . 62.11(19) ?
N36 C31 C32 C33 . . . . -56.2(2) ?
C22 N21 C26 C25 . . . . -56.9(2) ?
C22 N21 C26 C27 . . . . 178.80(16) ?
C22 N21 C30 C29 . . . . 178.55(15) ?
C22 C23 C24 C25 . . . . 55.8(2) ?
C23 C24 C25 C26 . . . . -57.6(2) ?
C24 C25 C26 N21 . . . . 58.3(2) ?
C24 C25 C26 C27 . . . . -178.85(15) ?
C25 C26 C27 C28 . . . . 177.01(15) ?
C25 C26 C27 C37 . . . . -60.9(2) ?
C26 N21 C22 C23 . . . . 56.4(2) ?
C26 N21 C30 C29 . . . . -58.2(2) ?
C26 C27 C28 C29 . . . . 61.34(19) ?
C26 C27 C37 N36 . . . . -62.03(19) ?
C27 C28 C29 C30 . . . . -60.35(19) ?
C27 C28 C29 C31 . . . . 62.37(19) ?
C28 C27 C37 N36 . . . . 60.62(19) ?
C28 C29 C30 N21 . . . . 60.2(2) ?
C28 C29 C31 N36 . . . . -56.56(19) ?
C28 C29 C31 C32 . . . . 67.7(2) ?
C29 C31 C32 C33 . . . . -179.73(15) ?
C30 N21 C22 C23 . . . . 179.13(16) ?
C30 N21 C26 C25 . . . . -178.63(15) ?
C30 N21 C26 C27 . . . . 57.03(19) ?
C30 C29 C31 N36 . . . . 64.71(19) ?
C30 C29 C31 C32 . . . . -171.03(15) ?
C31 N36 C35 C34 . . . . -55.5(2) ?
C31 N36 C37 C27 . . . . -55.99(19) ?
C31 C29 C30 N21 . . . . -62.9(2) ?
C31 C32 C33 C34 . . . . 56.9(2) ?
C32 C33 C34 C35 . . . . -56.0(2) ?
C33 C34 C35 N36 . . . . 55.9(2) ?
C35 N36 C31 C29 . . . . -177.69(14) ?
C35 N36 C31 C32 . . . . 55.34(19) ?
C35 N36 C37 C27 . . . . 175.37(14) ?
C37 N36 C31 C29 . . . . 53.05(19) ?
C37 N36 C31 C32 . . . . -73.91(18) ?
C37 N36 C35 C34 . . . . 73.88(19) ?
C37 C27 C28 C29 . . . . -63.18(19) ?

_cod_database_fobs_code 2022221
